data_7227601
loop_
_publ_author_name
'Ridenour, J. August'
'Carter, Korey P.'
'Butcher, Ray J.'
'Cahill, Christopher L.'

_publ_section_title
;
 RE-p-halobenzoic acid--terpyridine complexes, Part II: structural
 diversity, supramolecular assembly, and luminescence properties in a
 series of p-bromobenzoic acid rare-earth hybrid materials
;
_journal_issue 8
_journal_name_full CrystEngComm
_journal_page_first 1172
_journal_paper_doi 10.1039/C6CE02355J
_journal_volume 19
_journal_year 2017
_chemical_formula_sum 'C72 H50 Br6 N6 O14 Pr2'
_chemical_formula_weight 1984.46
_space_group_crystal_system orthorhombic
_space_group_IT_number 52
_space_group_name_Hall '-P 2a 2bc'
_space_group_name_H-M_alt 'P n n a'
_symmetry_cell_setting orthorhombic
_symmetry_Int_Tables_number 52
_symmetry_space_group_name_Hall '-P 2a 2bc'
_symmetry_space_group_name_H-M 'P n n a'
_atom_sites_solution_hydrogens mixed
_audit_creation_method SHELXL-2014/7
_audit_update_record
;
2016-11-03 deposited with the CCDC.
2017-01-30 downloaded from the CCDC.
;
_cell_angle_alpha 90
_cell_angle_beta 90
_cell_angle_gamma 90
_cell_formula_units_Z 4
_cell_length_a 25.1741(16)
_cell_length_b 29.6104(19)
_cell_length_c 9.5656(6)
_cell_measurement_reflns_used 59462
_cell_measurement_temperature 293(2)
_cell_measurement_theta_max 50.652
_cell_measurement_theta_min 4.758
_cell_volume 7130.3(8)
_computing_cell_refinement 'SAINT, Bruker-AXS'
_computing_data_collection 'APEX, Bruker-AXS'
_computing_data_reduction 'SAINT, Bruker-AXS'
_computing_molecular_graphics 'WinGX (Farrugia, 2012)'
_computing_publication_material 'Crystal Maker (Palmer, 2009)'
_computing_structure_refinement 'SHELXL-2014/7 (Sheldrick, 2014)'
_computing_structure_solution 'Superflip (Chapuis, 2007)'
_diffrn_ambient_temperature 293(2)
_diffrn_measured_fraction_theta_full 0.999
_diffrn_measured_fraction_theta_max 0.999
_diffrn_measurement_device_type 'Bruker SMART APEXII'
_diffrn_measurement_method 'omega scans'
_diffrn_radiation_probe x-ray
_diffrn_radiation_type MoK\a
_diffrn_radiation_wavelength 0.71073
_diffrn_reflns_av_R_equivalents 0.0471
_diffrn_reflns_av_unetI/netI 0.0254
_diffrn_reflns_Laue_measured_fraction_full 0.999
_diffrn_reflns_Laue_measured_fraction_max 0.999
_diffrn_reflns_limit_h_max 30
_diffrn_reflns_limit_h_min -30
_diffrn_reflns_limit_k_max 35
_diffrn_reflns_limit_k_min -35
_diffrn_reflns_limit_l_max 11
_diffrn_reflns_limit_l_min -11
_diffrn_reflns_number 55970
_diffrn_reflns_point_group_measured_fraction_full 0.999
_diffrn_reflns_point_group_measured_fraction_max 0.999
_diffrn_reflns_theta_full 25.367
_diffrn_reflns_theta_max 25.367
_diffrn_reflns_theta_min 1.375
_diffrn_source 'fine-focus sealed tube'
_diffrn_source_type Siemens
_exptl_absorpt_coefficient_mu 4.781
_exptl_absorpt_correction_T_max 0.7452
_exptl_absorpt_correction_T_min 0.5519
_exptl_absorpt_correction_type multi-scan
_exptl_absorpt_process_details 'SADABS, G. Sheldrick (2015)'
_exptl_crystal_colour Yellow
_exptl_crystal_density_diffrn 1.849
_exptl_crystal_description Plate
_exptl_crystal_F_000 3856
_exptl_crystal_recrystallization_method Hydrothermal
_exptl_crystal_size_max 0.360
_exptl_crystal_size_mid 0.154
_exptl_crystal_size_min 0.116
_refine_diff_density_max 1.600
_refine_diff_density_min -1.517
_refine_diff_density_rms 0.120
_refine_ls_extinction_method none
_refine_ls_goodness_of_fit_ref 1.065
_refine_ls_hydrogen_treatment mixed
_refine_ls_matrix_type full
_refine_ls_number_parameters 462
_refine_ls_number_reflns 6552
_refine_ls_number_restraints 0
_refine_ls_restrained_S_all 1.065
_refine_ls_R_factor_all 0.0651
_refine_ls_R_factor_gt 0.0454
_refine_ls_shift/su_max 0.001
_refine_ls_shift/su_mean 0.000
_refine_ls_structure_factor_coef Fsqd
_refine_ls_weighting_details 'w=1/[\s^2^(Fo^2^)+(0.0516P)^2^+35.8326P] where P=(Fo^2^+2Fc^2^)/3'
_refine_ls_weighting_scheme calc
_refine_ls_wR_factor_gt 0.1125
_refine_ls_wR_factor_ref 0.1223
_reflns_Friedel_coverage 0.000
_reflns_number_gt 4815
_reflns_number_total 6552
_reflns_threshold_expression 'I > 2\s(I)'
_cod_data_source_file c6ce02355j2.cif
_cod_data_source_block Complex_3Prime
_cod_depositor_comments 'Adding full bibliography for 7227579--7227602.cif.'
_cod_database_code 7227601
_shelx_space_group_comment
;
The symmetry employed for this shelxl refinement is uniquely defined
by the following loop, which should always be used as a source of
symmetry information in preference to the above space-group names.
They are only intended as comments.
;

loop_
_space_group_symop_operation_xyz
'x, y, z'
'-x+1/2, -y, z'
'-x+1/2, y+1/2, -z+1/2'
'x, -y+1/2, -z+1/2'
'-x, -y, -z'
'x-1/2, y, -z'
'x-1/2, -y-1/2, z-1/2'
'-x, y-1/2, z-1/2'

loop_
_atom_site_label
_atom_site_type_symbol
_atom_site_fract_x
_atom_site_fract_y
_atom_site_fract_z
_atom_site_U_iso_or_equiv
_atom_site_adp_type
_atom_site_occupancy
_atom_site_site_symmetry_order
_atom_site_calc_flag
_atom_site_refinement_flags_posn
_atom_site_refinement_flags_adp
_atom_site_refinement_flags_occupancy
C1 C 0.7334(3) 0.3279(2) -0.0190(7) 0.0440(16) Uani 1 1 d . . .
H1 H 0.7697 0.3225 -0.0268 0.053 Uiso 1 1 calc R U .
C2 C 0.7123(3) 0.3622(3) -0.0965(8) 0.057(2) Uani 1 1 d . . .
H2 H 0.7334 0.3796 -0.1553 0.068 Uiso 1 1 calc R U .
C3 C 0.6585(3) 0.3701(3) -0.0849(9) 0.066(2) Uani 1 1 d . . .
H3 H 0.6428 0.3937 -0.1341 0.079 Uiso 1 1 calc R U .
C4 C 0.6285(3) 0.3431(3) -0.0007(9) 0.057(2) Uani 1 1 d . . .
H4 H 0.5921 0.3479 0.0067 0.068 Uiso 1 1 calc R U .
C5 C 0.6523(2) 0.3085(2) 0.0738(7) 0.0349(14) Uani 1 1 d . . .
C6 C 0.6218(2) 0.27793(19) 0.1644(6) 0.0316(13) Uani 1 1 d . . .
C7 C 0.5667(2) 0.2773(2) 0.1588(7) 0.0400(15) Uani 1 1 d . . .
H7 H 0.5481 0.2949 0.0948 0.048 Uiso 1 1 calc R U .
C8 C 0.5410(3) 0.2500 0.2500 0.058(3) Uani 1 2 d S T P
H8 H 0.5041 0.2500 0.2500 0.070 Uiso 1 2 calc R U P
C9 C 0.7685(2) 0.1908(2) 0.0145(6) 0.0345(14) Uani 1 1 d . . .
C10 C 0.7851(2) 0.1506(2) -0.0711(6) 0.0337(13) Uani 1 1 d . . .
C11 C 0.8265(2) 0.1534(2) -0.1666(7) 0.0420(15) Uani 1 1 d . . .
H11 H 0.8435 0.1809 -0.1805 0.050 Uiso 1 1 calc R U .
C12 C 0.8430(3) 0.1158(3) -0.2416(8) 0.0492(17) Uani 1 1 d . . .
H12 H 0.8702 0.1180 -0.3069 0.059 Uiso 1 1 calc R U .
C13 C 0.8180(3) 0.0755(2) -0.2167(8) 0.0491(18) Uani 1 1 d . . .
C14 C 0.7773(3) 0.0718(2) -0.1212(8) 0.0485(17) Uani 1 1 d . . .
H14 H 0.7611 0.0440 -0.1052 0.058 Uiso 1 1 calc R U .
C15 C 0.7609(2) 0.1096(2) -0.0495(7) 0.0401(15) Uani 1 1 d . . .
H15 H 0.7332 0.1074 0.0143 0.048 Uiso 1 1 calc R U .
C16 C 0.8578(2) 0.1697(2) 0.2501(7) 0.0326(13) Uani 1 1 d . . .
C17 C 0.8521(2) 0.1195(2) 0.2319(7) 0.0349(14) Uani 1 1 d . . .
C18 C 0.8858(2) 0.0965(2) 0.1402(8) 0.0462(17) Uani 1 1 d . . .
H18 H 0.9119 0.1125 0.0922 0.055 Uiso 1 1 calc R U .
C19 C 0.8810(3) 0.0509(2) 0.1195(9) 0.056(2) Uani 1 1 d . . .
H19 H 0.9026 0.0358 0.0557 0.067 Uiso 1 1 calc R U .
C20 C 0.8428(3) 0.0278(2) 0.1976(10) 0.061(2) Uani 1 1 d . . .
C21 C 0.8092(3) 0.0492(2) 0.2865(10) 0.061(2) Uani 1 1 d . . .
H21 H 0.7836 0.0331 0.3358 0.074 Uiso 1 1 calc R U .
C22 C 0.8136(3) 0.0954(2) 0.3028(9) 0.0515(18) Uani 1 1 d . . .
H22 H 0.7904 0.1105 0.3623 0.062 Uiso 1 1 calc R U .
C23 C 0.9725(2) 0.3464(2) 0.0546(7) 0.0364(14) Uani 1 1 d . . .
C24 C 0.9845(2) 0.3930(2) 0.1098(7) 0.0384(15) Uani 1 1 d . . .
C25 C 1.0208(3) 0.3989(2) 0.2177(8) 0.0501(18) Uani 1 1 d . . .
H25 H 1.0395 0.3741 0.2511 0.060 Uiso 1 1 calc R U .
C26 C 1.0296(3) 0.4407(2) 0.2763(8) 0.055(2) Uani 1 1 d . . .
H26 H 1.0541 0.4446 0.3479 0.066 Uiso 1 1 calc R U .
C27 C 1.0008(3) 0.4764(2) 0.2251(8) 0.0529(19) Uani 1 1 d . . .
C28 C 0.9648(3) 0.4722(2) 0.1178(8) 0.0524(18) Uani 1 1 d . . .
H28 H 0.9460 0.4971 0.0851 0.063 Uiso 1 1 calc R U .
C29 C 0.9573(3) 0.4303(2) 0.0605(8) 0.0480(17) Uani 1 1 d . . .
H29 H 0.9334 0.4268 -0.0130 0.058 Uiso 1 1 calc R U .
C30 C 0.9825(3) 0.1770(2) -0.0324(7) 0.0417(16) Uani 1 1 d . . .
H30 H 0.9461 0.1822 -0.0370 0.050 Uiso 1 1 calc R U .
C31 C 1.0036(3) 0.1458(2) -0.1211(8) 0.0508(18) Uani 1 1 d . . .
H31 H 0.9823 0.1304 -0.1846 0.061 Uiso 1 1 calc R U .
C32 C 1.0583(3) 0.1378(2) -0.1140(9) 0.059(2) Uani 1 1 d . . .
H32 H 1.0741 0.1161 -0.1709 0.071 Uiso 1 1 calc R U .
C33 C 1.0884(3) 0.1624(2) -0.0213(8) 0.0503(18) Uani 1 1 d . . .
H33 H 1.1250 0.1580 -0.0167 0.060 Uiso 1 1 calc R U .
C34 C 1.0640(2) 0.1941(2) 0.0659(7) 0.0359(14) Uani 1 1 d . . .
C35 C 1.0947(2) 0.2231(2) 0.1619(6) 0.0366(15) Uani 1 1 d . . .
C36 C 1.1499(2) 0.2230(3) 0.1607(7) 0.0482(18) Uani 1 1 d . . .
H36 H 1.1674 0.2043 0.0979 0.058 Uiso 1 1 calc R U .
C37 C 1.1797(3) 0.2500 0.2500 0.041(2) Uani 1 2 d S T P
H37 H 1.2166 0.2500 0.2500 0.049 Uiso 1 2 calc R U P
N1 N 0.70521(18) 0.30155(17) 0.0679(5) 0.0355(12) Uani 1 1 d . . .
N2 N 0.6488(2) 0.2500 0.2500 0.0323(15) Uani 1 2 d S T P
N3 N 1.01099(18) 0.20084(16) 0.0617(5) 0.0348(11) Uani 1 1 d . . .
N4 N 1.0672(2) 0.2500 0.2500 0.0292(14) Uani 1 2 d S T P
O1 O 0.72804(15) 0.18668(14) 0.0920(4) 0.0394(10) Uani 1 1 d . . .
O2 O 0.79564(16) 0.22637(14) 0.0125(5) 0.0413(10) Uani 1 1 d . . .
O3 O 0.81909(15) 0.19096(14) 0.3036(5) 0.0377(10) Uani 1 1 d . . .
O4 O 0.89992(16) 0.18728(14) 0.2098(5) 0.0387(10) Uani 1 1 d . . .
O5 O 0.99537(15) 0.31369(13) 0.1147(5) 0.0369(10) Uani 1 1 d . . .
O6 O 0.9411(2) 0.34238(15) -0.0440(5) 0.0567(13) Uani 1 1 d . . .
OW1 O 0.9091(2) 0.25761(17) 0.0169(6) 0.0419(12) Uani 1 1 d . . .
Br1 Br 0.83940(4) 0.02262(3) -0.31583(13) 0.0838(3) Uani 1 1 d . . .
Br2 Br 0.83721(5) -0.03601(3) 0.1740(2) 0.1287(6) Uani 1 1 d . . .
Br3 Br 1.00878(4) 0.53407(3) 0.31249(12) 0.0825(3) Uani 1 1 d . . .
Pr1 Pr 0.96034(2) 0.2500 0.2500 0.02606(13) Uani 1 2 d S T P
Pr2 Pr 0.75588(2) 0.2500 0.2500 0.02702(13) Uani 1 2 d S T P
HW1A H 0.917(3) 0.286(2) -0.015(7) 0.05(2) Uiso 1 1 d . . .
HW1B H 0.884(3) 0.256(3) 0.027(10) 0.06(3) Uiso 1 1 d . . .

loop_
_atom_site_aniso_label
_atom_site_aniso_U_11
_atom_site_aniso_U_22
_atom_site_aniso_U_33
_atom_site_aniso_U_23
_atom_site_aniso_U_13
_atom_site_aniso_U_12
C1 0.031(3) 0.063(4) 0.038(4) 0.004(3) -0.002(3) -0.009(3)
C2 0.049(4) 0.064(5) 0.058(5) 0.019(4) -0.001(4) -0.012(4)
C3 0.052(4) 0.072(5) 0.074(6) 0.035(5) -0.004(4) 0.005(4)
C4 0.036(4) 0.063(5) 0.073(5) 0.023(4) 0.003(4) 0.012(3)
C5 0.021(3) 0.046(4) 0.038(4) -0.001(3) -0.002(2) 0.001(2)
C6 0.021(3) 0.038(3) 0.036(4) -0.002(3) 0.000(2) 0.004(2)
C7 0.022(3) 0.051(4) 0.047(4) 0.007(3) -0.002(3) -0.001(3)
C8 0.008(4) 0.066(7) 0.100(9) -0.017(7) 0.000 0.000
C9 0.030(3) 0.043(4) 0.031(3) -0.003(3) -0.009(3) 0.003(3)
C10 0.023(3) 0.042(3) 0.036(3) -0.005(3) -0.004(3) 0.003(3)
C11 0.038(4) 0.044(4) 0.044(4) -0.004(3) -0.001(3) -0.004(3)
C12 0.040(4) 0.055(4) 0.053(4) -0.009(4) 0.006(3) 0.004(3)
C13 0.043(4) 0.050(4) 0.054(5) -0.011(3) 0.000(3) 0.008(3)
C14 0.054(4) 0.037(4) 0.055(4) 0.003(3) 0.001(4) 0.000(3)
C15 0.037(3) 0.044(4) 0.040(4) 0.001(3) 0.006(3) 0.000(3)
C16 0.023(3) 0.038(3) 0.037(3) -0.001(3) -0.010(3) -0.002(2)
C17 0.019(3) 0.035(3) 0.050(4) -0.005(3) -0.006(3) 0.002(2)
C18 0.031(3) 0.046(4) 0.061(5) -0.006(3) -0.004(3) -0.002(3)
C19 0.040(4) 0.046(4) 0.081(6) -0.016(4) -0.001(4) 0.006(3)
C20 0.048(4) 0.031(4) 0.103(7) -0.010(4) -0.013(4) -0.006(3)
C21 0.048(4) 0.037(4) 0.099(7) 0.002(4) 0.009(4) -0.012(3)
C22 0.039(4) 0.046(4) 0.070(5) -0.004(4) 0.013(4) -0.005(3)
C23 0.031(3) 0.040(4) 0.038(4) 0.001(3) 0.005(3) -0.002(3)
C24 0.028(3) 0.040(3) 0.047(4) 0.000(3) 0.006(3) 0.000(3)
C25 0.043(4) 0.041(4) 0.066(5) 0.005(3) 0.001(3) 0.001(3)
C26 0.057(4) 0.043(4) 0.065(5) -0.007(4) -0.004(4) -0.009(3)
C27 0.057(5) 0.039(4) 0.062(5) -0.008(3) 0.015(4) -0.003(3)
C28 0.050(4) 0.044(4) 0.064(5) 0.001(4) 0.004(4) 0.009(3)
C29 0.049(4) 0.040(4) 0.055(4) 0.000(3) -0.008(3) 0.000(3)
C30 0.033(3) 0.042(4) 0.051(4) -0.007(3) 0.003(3) 0.001(3)
C31 0.049(4) 0.046(4) 0.058(5) -0.013(3) 0.010(4) -0.002(3)
C32 0.064(5) 0.048(4) 0.065(5) -0.016(4) 0.019(4) 0.010(4)
C33 0.035(4) 0.057(4) 0.059(5) -0.002(4) 0.015(3) 0.015(3)
C34 0.029(3) 0.040(3) 0.039(4) 0.003(3) 0.006(3) 0.004(3)
C35 0.023(3) 0.053(4) 0.034(4) 0.011(3) 0.006(3) 0.005(3)
C36 0.023(3) 0.076(5) 0.045(4) 0.003(4) 0.005(3) 0.013(3)
C37 0.022(4) 0.077(7) 0.023(4) 0.009(5) 0.000 0.000
N1 0.023(2) 0.046(3) 0.037(3) 0.001(2) -0.004(2) 0.001(2)
N2 0.022(3) 0.037(4) 0.037(4) -0.005(3) 0.000 0.000
N3 0.027(2) 0.038(3) 0.039(3) -0.003(2) 0.002(2) 0.002(2)
N4 0.012(3) 0.035(4) 0.041(4) 0.004(3) 0.000 0.000
O1 0.021(2) 0.052(3) 0.045(3) -0.013(2) 0.0005(19) -0.0010(18)
O2 0.036(2) 0.040(2) 0.049(3) -0.005(2) 0.002(2) -0.004(2)
O3 0.023(2) 0.036(2) 0.054(3) -0.001(2) 0.0001(19) 0.0082(17)
O4 0.028(2) 0.040(2) 0.048(3) -0.009(2) 0.0019(19) -0.0083(19)
O5 0.030(2) 0.032(2) 0.049(3) 0.000(2) 0.005(2) -0.0014(18)
O6 0.071(3) 0.041(3) 0.058(3) 0.003(2) -0.022(3) -0.006(2)
OW1 0.031(3) 0.045(3) 0.050(3) -0.002(2) -0.004(2) -0.001(2)
Br1 0.0876(7) 0.0591(5) 0.1048(8) -0.0289(5) 0.0224(6) 0.0090(5)
Br2 0.0842(7) 0.0394(5) 0.2626(19) -0.0352(8) 0.0006(10) -0.0101(5)
Br3 0.0995(7) 0.0475(5) 0.1006(7) -0.0229(5) 0.0012(6) -0.0042(5)
Pr1 0.0160(2) 0.0275(2) 0.0348(2) -0.0038(2) 0.000 0.000
Pr2 0.0150(2) 0.0314(2) 0.0347(3) -0.0026(2) 0.000 0.000

loop_
_atom_type_symbol
_atom_type_description
_atom_type_scat_dispersion_real
_atom_type_scat_dispersion_imag
_atom_type_scat_source
C C 0.0033 0.0016 'International Tables Vol C Tables 4.2.6.8 and 6.1.1.4'
H H 0.0000 0.0000 'International Tables Vol C Tables 4.2.6.8 and 6.1.1.4'
N N 0.0061 0.0033 'International Tables Vol C Tables 4.2.6.8 and 6.1.1.4'
O O 0.0106 0.0060 'International Tables Vol C Tables 4.2.6.8 and 6.1.1.4'
Br Br -0.2901 2.4595 'International Tables Vol C Tables 4.2.6.8 and 6.1.1.4'
Pr Pr -0.2180 2.8214 'International Tables Vol C Tables 4.2.6.8 and 6.1.1.4'

loop_
_geom_angle_atom_site_label_1
_geom_angle_atom_site_label_2
_geom_angle_atom_site_label_3
_geom_angle
_geom_angle_site_symmetry_1
_geom_angle_site_symmetry_3
N1 C1 C2 124.2(6) . .
N1 C1 H1 117.9 . .
C2 C1 H1 117.9 . .
C1 C2 C3 117.8(7) . .
C1 C2 H2 121.1 . .
C3 C2 H2 121.1 . .
C4 C3 C2 119.4(7) . .
C4 C3 H3 120.3 . .
C2 C3 H3 120.3 . .
C3 C4 C5 119.9(7) . .
C3 C4 H4 120.0 . .
C5 C4 H4 120.0 . .
N1 C5 C4 121.2(6) . .
N1 C5 C6 116.6(5) . .
C4 C5 C6 122.2(5) . .
N2 C6 C7 121.3(6) . .
N2 C6 C5 118.2(5) . .
C7 C6 C5 120.5(5) . .
C8 C7 C6 117.3(6) . .
C8 C7 H7 121.3 . .
C6 C7 H7 121.3 . .
C7 C8 C7 123.0(8) . 4
C7 C8 H8 118.5 . .
C7 C8 H8 118.5 4 .
O2 C9 O1 121.9(6) . .
O2 C9 C10 120.3(5) . .
O1 C9 C10 117.7(5) . .
O2 C9 Pr2 63.9(3) . .
O1 C9 Pr2 60.7(3) . .
C10 C9 Pr2 160.2(4) . .
C15 C10 C11 119.0(6) . .
C15 C10 C9 119.7(5) . .
C11 C10 C9 121.3(6) . .
C12 C11 C10 121.1(6) . .
C12 C11 H11 119.4 . .
C10 C11 H11 119.4 . .
C13 C12 C11 118.2(6) . .
C13 C12 H12 120.9 . .
C11 C12 H12 120.9 . .
C12 C13 C14 121.7(6) . .
C12 C13 Br1 119.9(5) . .
C14 C13 Br1 118.4(5) . .
C13 C14 C15 119.2(6) . .
C13 C14 H14 120.4 . .
C15 C14 H14 120.4 . .
C10 C15 C14 120.8(6) . .
C10 C15 H15 119.6 . .
C14 C15 H15 119.6 . .
O4 C16 O3 124.9(6) . .
O4 C16 C17 117.4(5) . .
O3 C16 C17 117.7(5) . .
C22 C17 C18 118.9(6) . .
C22 C17 C16 121.4(6) . .
C18 C17 C16 119.8(6) . .
C19 C18 C17 121.2(7) . .
C19 C18 H18 119.4 . .
C17 C18 H18 119.4 . .
C18 C19 C20 117.8(7) . .
C18 C19 H19 121.1 . .
C20 C19 H19 121.1 . .
C21 C20 C19 122.3(7) . .
C21 C20 Br2 119.4(6) . .
C19 C20 Br2 118.2(6) . .
C20 C21 C22 118.9(7) . .
C20 C21 H21 120.5 . .
C22 C21 H21 120.5 . .
C17 C22 C21 120.8(7) . .
C17 C22 H22 119.6 . .
C21 C22 H22 119.6 . .
O6 C23 O5 124.3(6) . .
O6 C23 C24 118.9(6) . .
O5 C23 C24 116.7(6) . .
C29 C24 C25 118.6(6) . .
C29 C24 C23 120.7(6) . .
C25 C24 C23 120.5(6) . .
C26 C25 C24 121.5(7) . .
C26 C25 H25 119.3 . .
C24 C25 H25 119.3 . .
C27 C26 C25 117.5(7) . .
C27 C26 H26 121.2 . .
C25 C26 H26 121.2 . .
C26 C27 C28 123.0(7) . .
C26 C27 Br3 118.5(6) . .
C28 C27 Br3 118.4(6) . .
C29 C28 C27 118.1(7) . .
C29 C28 H28 120.9 . .
C27 C28 H28 120.9 . .
C28 C29 C24 121.2(7) . .
C28 C29 H29 119.4 . .
C24 C29 H29 119.4 . .
N3 C30 C31 124.2(6) . .
N3 C30 H30 117.9 . .
C31 C30 H30 117.9 . .
C30 C31 C32 118.0(7) . .
C30 C31 H31 121.0 . .
C32 C31 H31 121.0 . .
C33 C32 C31 118.9(6) . .
C33 C32 H32 120.6 . .
C31 C32 H32 120.6 . .
C32 C33 C34 119.9(6) . .
C32 C33 H33 120.1 . .
C34 C33 H33 120.1 . .
N3 C34 C33 121.1(6) . .
N3 C34 C35 116.7(5) . .
C33 C34 C35 122.1(6) . .
N4 C35 C36 121.3(6) . .
N4 C35 C34 117.7(5) . .
C36 C35 C34 121.1(6) . .
C35 C36 C37 122.3(7) . .
C35 C36 H36 118.9 . .
C37 C36 H36 118.9 . .
C36 C37 C36 114.6(8) 4 .
C36 C37 H37 122.7 4 .
C36 C37 H37 122.7 . .
C1 N1 C5 117.3(5) . .
C1 N1 Pr2 119.2(4) . .
C5 N1 Pr2 122.5(4) . .
C6 N2 C6 119.4(7) 4 .
C6 N2 Pr2 120.3(3) 4 .
C6 N2 Pr2 120.3(3) . .
C34 N3 C30 117.9(5) . .
C34 N3 Pr1 122.6(4) . .
C30 N3 Pr1 119.1(4) . .
C35 N4 C35 118.4(7) . 4
C35 N4 Pr1 120.8(3) . .
C35 N4 Pr1 120.8(3) 4 .
C9 O1 Pr2 93.2(3) . .
C9 O2 Pr2 90.2(4) . .
C16 O3 Pr2 141.2(4) . .
C16 O4 Pr1 143.6(4) . .
C23 O5 Pr1 131.6(4) . .
Pr1 OW1 HW1A 105(4) . .
Pr1 OW1 HW1B 110(9) . .
HW1A OW1 HW1B 110(9) . .
O4 Pr1 O4 102.5(2) . 4
O4 Pr1 O5 136.82(15) . .
O4 Pr1 O5 73.80(14) 4 .
O4 Pr1 O5 73.79(14) . 4
O4 Pr1 O5 136.82(15) 4 4
O5 Pr1 O5 137.83(19) . 4
O4 Pr1 OW1 75.99(15) . 4
O4 Pr1 OW1 67.56(16) 4 4
O5 Pr1 OW1 134.57(15) . 4
O5 Pr1 OW1 69.93(16) 4 4
O4 Pr1 OW1 67.55(16) . .
O4 Pr1 OW1 75.99(15) 4 .
O5 Pr1 OW1 69.94(16) . .
O5 Pr1 OW1 134.57(15) 4 .
OW1 Pr1 OW1 120.2(3) 4 .
O4 Pr1 N3 146.12(15) . 4
O4 Pr1 N3 76.90(14) 4 4
O5 Pr1 N3 76.27(15) . 4
O5 Pr1 N3 83.70(14) 4 4
OW1 Pr1 N3 72.60(16) 4 4
OW1 Pr1 N3 141.27(16) . 4
O4 Pr1 N3 76.90(14) . .
O4 Pr1 N3 146.12(15) 4 .
O5 Pr1 N3 83.70(14) . .
O5 Pr1 N3 76.27(15) 4 .
OW1 Pr1 N3 141.27(16) 4 .
OW1 Pr1 N3 72.60(16) . .
N3 Pr1 N3 122.3(2) 4 .
O4 Pr1 N4 128.73(10) . .
O4 Pr1 N4 128.73(10) 4 .
O5 Pr1 N4 68.92(9) . .
O5 Pr1 N4 68.92(9) 4 .
OW1 Pr1 N4 119.91(13) 4 .
OW1 Pr1 N4 119.91(13) . .
N3 Pr1 N4 61.16(10) 4 .
N3 Pr1 N4 61.16(10) . .
O3 Pr2 O3 97.73(19) 4 .
O3 Pr2 O1 76.78(14) 4 4
O3 Pr2 O1 126.61(14) . 4
O3 Pr2 O1 126.61(14) 4 .
O3 Pr2 O1 76.78(14) . .
O1 Pr2 O1 147.54(18) 4 .
O3 Pr2 O2 75.76(14) 4 .
O3 Pr2 O2 74.65(14) . .
O1 Pr2 O2 147.36(14) 4 .
O1 Pr2 O2 51.31(13) . .
O3 Pr2 O2 74.65(14) 4 4
O3 Pr2 O2 75.76(14) . 4
O1 Pr2 O2 51.31(13) 4 4
O1 Pr2 O2 147.36(14) . 4
O2 Pr2 O2 134.32(18) . 4
O3 Pr2 N1 150.96(15) 4 4
O3 Pr2 N1 76.14(14) . 4
O1 Pr2 N1 84.24(15) 4 4
O1 Pr2 N1 80.25(15) . 4
O2 Pr2 N1 127.65(14) . 4
O2 Pr2 N1 76.33(14) 4 4
O3 Pr2 N1 76.14(14) 4 .
O3 Pr2 N1 150.96(15) . .
O1 Pr2 N1 80.25(15) 4 .
O1 Pr2 N1 84.25(15) . .
O2 Pr2 N1 76.33(14) . .
O2 Pr2 N1 127.65(14) 4 .
N1 Pr2 N1 122.3(2) 4 .
O3 Pr2 N2 131.13(10) 4 .
O3 Pr2 N2 131.13(10) . .
O1 Pr2 N2 73.77(9) 4 .
O1 Pr2 N2 73.77(9) . .
O2 Pr2 N2 112.84(9) . .
O2 Pr2 N2 112.84(9) 4 .
N1 Pr2 N2 61.16(10) 4 .
N1 Pr2 N2 61.16(10) . .
O3 Pr2 C9 101.66(16) 4 .
O3 Pr2 C9 69.66(15) . .
O1 Pr2 C9 163.71(15) 4 .
O1 Pr2 C9 26.10(15) . .
O2 Pr2 C9 25.93(15) . .
O2 Pr2 C9 144.44(14) 4 .
N1 Pr2 C9 102.57(17) 4 .
N1 Pr2 C9 83.63(16) . .
N2 Pr2 C9 96.35(12) . .
O3 Pr2 C9 69.66(15) 4 4
O3 Pr2 C9 101.66(16) . 4
O1 Pr2 C9 26.10(15) 4 4
O1 Pr2 C9 163.71(15) . 4
O2 Pr2 C9 144.44(14) . 4
O2 Pr2 C9 25.93(15) 4 4
N1 Pr2 C9 83.63(16) 4 4
N1 Pr2 C9 102.57(17) . 4
N2 Pr2 C9 96.35(12) . 4
C9 Pr2 C9 167.3(2) . 4

loop_
_geom_bond_atom_site_label_1
_geom_bond_atom_site_label_2
_geom_bond_distance
_geom_bond_site_symmetry_2
C1 N1 1.343(8) .
C1 C2 1.365(10) .
C1 H1 0.9300 .
C2 C3 1.378(10) .
C2 H2 0.9300 .
C3 C4 1.363(10) .
C3 H3 0.9300 .
C4 C5 1.385(9) .
C4 H4 0.9300 .
C5 N1 1.349(7) .
C5 C6 1.470(8) .
C6 N2 1.347(6) .
C6 C7 1.389(8) .
C7 C8 1.353(7) .
C7 H7 0.9300 .
C8 C7 1.353(7) 4
C8 H8 0.9300 .
C9 O2 1.256(7) .
C9 O1 1.265(7) .
C9 C10 1.504(8) .
C9 Pr2 2.872(6) .
C10 C15 1.372(8) .
C10 C11 1.389(9) .
C11 C12 1.387(9) .
C11 H11 0.9300 .
C12 C13 1.372(10) .
C12 H12 0.9300 .
C13 C14 1.377(10) .
C13 Br1 1.907(7) .
C14 C15 1.378(9) .
C14 H14 0.9300 .
C15 H15 0.9300 .
C16 O4 1.244(7) .
C16 O3 1.268(7) .
C16 C17 1.502(8) .
C17 C22 1.380(9) .
C17 C18 1.397(9) .
C18 C19 1.370(9) .
C18 H18 0.9300 .
C19 C20 1.397(11) .
C19 H19 0.9300 .
C20 C21 1.358(11) .
C20 Br2 1.907(7) .
C21 C22 1.382(10) .
C21 H21 0.9300 .
C22 H22 0.9300 .
C23 O6 1.237(8) .
C23 O5 1.265(7) .
C23 C24 1.508(9) .
C24 C29 1.382(9) .
C24 C25 1.388(9) .
C25 C26 1.377(10) .
C25 H25 0.9300 .
C26 C27 1.370(11) .
C26 H26 0.9300 .
C27 C28 1.376(11) .
C27 Br3 1.912(7) .
C28 C29 1.369(9) .
C28 H28 0.9300 .
C29 H29 0.9300 .
C30 N3 1.351(8) .
C30 C31 1.362(9) .
C30 H30 0.9300 .
C31 C32 1.399(10) .
C31 H31 0.9300 .
C32 C33 1.377(11) .
C32 H32 0.9300 .
C33 C34 1.397(9) .
C33 H33 0.9300 .
C34 N3 1.350(7) .
C34 C35 1.477(9) .
C35 N4 1.349(7) .
C35 C36 1.390(8) .
C36 C37 1.390(8) .
C36 H36 0.9300 .
C37 C36 1.390(8) 4
C37 H37 0.9300 .
N1 Pr2 2.644(5) .
N2 C6 1.347(6) 4
N2 Pr2 2.696(6) .
N3 Pr1 2.643(5) .
N4 C35 1.349(7) 4
N4 Pr1 2.691(6) .
O1 Pr2 2.508(4) .
O2 Pr2 2.579(4) .
O3 Pr2 2.419(4) .
O4 Pr1 2.431(4) .
O5 Pr1 2.452(4) .
OW1 Pr1 2.586(5) .
OW1 HW1A 0.93(7) .
OW1 HW1B 0.64(8) .
Pr1 O4 2.431(4) 4
Pr1 O5 2.452(4) 4
Pr1 OW1 2.586(5) 4
Pr1 N3 2.643(5) 4
Pr2 O3 2.419(4) 4
Pr2 O1 2.508(4) 4
Pr2 O2 2.579(4) 4
Pr2 N1 2.644(5) 4
Pr2 C9 2.872(6) 4
